data_4068046
loop_
_publ_author_name
'Khlebnikov, Vsevolod'
'Meduri, Angelo'
'Mueller-Bunz, Helge'
'Montini, Tiziano'
'Fornasiero, Paolo'
'Zangrando, Ennio'
'Milani, Barbara'
'Albrecht, Martin'

_publ_section_title
;
 Palladium Carbene Complexes for Selective Alkene Di- and Oligomerization
;
_journal_issue 3
_journal_name_full Organometallics
_journal_page_first 976
_journal_paper_doi 10.1021/om201027y
_journal_volume 31
_journal_year 2012
_chemical_formula_moiety 'C21 H25 N4 Pd, F6 P, C H2 Cl2'
_chemical_formula_sum 'C22 H27 Cl2 F6 N4 P Pd'
_chemical_formula_weight 669.75
_chemical_name_systematic
; 
 ? 
;
_space_group_IT_number 2
_symmetry_cell_setting triclinic
_symmetry_space_group_name_Hall '-P 1'
_symmetry_space_group_name_H-M 'P -1'
_atom_sites_solution_hydrogens geom
_atom_sites_solution_primary direct
_atom_sites_solution_secondary difmap
_audit_creation_method SHELXL-97
_cell_angle_alpha 112.673(2)
_cell_angle_beta 98.655(2)
_cell_angle_gamma 98.842(2)
_cell_formula_units_Z 2
_cell_length_a 10.6872(15)
_cell_length_b 11.4989(15)
_cell_length_c 11.8401(16)
_cell_measurement_reflns_used 5705
_cell_measurement_temperature 100(2)
_cell_measurement_theta_max 28.25
_cell_measurement_theta_min 2.45
_cell_volume 1291.1(3)
_computing_cell_refinement 'Bruker SAINT'
_computing_data_collection 'Bruker SMART'
_computing_data_reduction 'Bruker SAINT'
_computing_structure_refinement 'SHELXL-97 (Sheldrick, 2008)'
_computing_structure_solution 'SHELXS-97 (Sheldrick, 2008)'
_diffrn_ambient_temperature 100(2)
_diffrn_detector_area_resol_mean 8.366
_diffrn_measured_fraction_theta_full 0.997
_diffrn_measured_fraction_theta_max 0.997
_diffrn_measurement_device_type 'CCD area detector'
_diffrn_measurement_method '\f and \w scans'
_diffrn_radiation_monochromator graphite
_diffrn_radiation_source 'sealed tube'
_diffrn_radiation_type MoK\a
_diffrn_radiation_wavelength 0.71073
_diffrn_reflns_av_R_equivalents 0.0264
_diffrn_reflns_av_sigmaI/netI 0.0233
_diffrn_reflns_limit_h_max 14
_diffrn_reflns_limit_h_min -14
_diffrn_reflns_limit_k_max 15
_diffrn_reflns_limit_k_min -15
_diffrn_reflns_limit_l_max 15
_diffrn_reflns_limit_l_min -15
_diffrn_reflns_number 26441
_diffrn_reflns_theta_full 28.31
_diffrn_reflns_theta_max 28.31
_diffrn_reflns_theta_min 2.42
_exptl_absorpt_coefficient_mu 1.051
_exptl_absorpt_correction_T_max 0.7434
_exptl_absorpt_correction_T_min 0.6693
_exptl_absorpt_correction_type multi-scan
_exptl_absorpt_process_details
; 
 SADABS v.2.10 (Bruker,2003) was used for absorption correction. 
 R(int) for selected reflections was 0.044 before and 0.025 after 
 correction. The ratio of minimum to maximum transmission is 0.900298. 
 The \l/2 correction factor is 0.0015. 
;
_exptl_crystal_colour colourless
_exptl_crystal_density_diffrn 1.723
_exptl_crystal_density_method 'not measured'
_exptl_crystal_description block
_exptl_crystal_F_000 672
_exptl_crystal_size_max 0.30
_exptl_crystal_size_mid 0.30
_exptl_crystal_size_min 0.30
_refine_diff_density_max 0.760
_refine_diff_density_min -0.342
_refine_diff_density_rms 0.084
_refine_ls_extinction_method none
_refine_ls_goodness_of_fit_ref 1.061
_refine_ls_hydrogen_treatment constr
_refine_ls_matrix_type full
_refine_ls_number_parameters 330
_refine_ls_number_reflns 6422
_refine_ls_number_restraints 0
_refine_ls_restrained_S_all 1.061
_refine_ls_R_factor_all 0.0291
_refine_ls_R_factor_gt 0.0261
_refine_ls_shift/su_max 0.002
_refine_ls_shift/su_mean 0.000
_refine_ls_structure_factor_coef Fsqd
_refine_ls_weighting_details 'calc w=1/[\s^2^(Fo^2^)+(0.0360P)^2^+0.6372P] where P=(Fo^2^+2Fc^2^)/3'
_refine_ls_weighting_scheme calc
_refine_ls_wR_factor_gt 0.0652
_refine_ls_wR_factor_ref 0.0668
_reflns_number_gt 5942
_reflns_number_total 6422
_reflns_threshold_expression I>2\s(I)
_cod_data_source_file om201027y_si_002.cif
_cod_data_source_block alb11(6a)
_cod_database_code 4068046

loop_
_symmetry_equiv_pos_as_xyz
'x, y, z'
'-x, -y, -z'

loop_
_atom_site_label
_atom_site_type_symbol
_atom_site_fract_x
_atom_site_fract_y
_atom_site_fract_z
_atom_site_U_iso_or_equiv
_atom_site_adp_type
_atom_site_occupancy
_atom_site_symmetry_multiplicity
_atom_site_calc_flag
_atom_site_refinement_flags
Pd Pd 0.887399(12) 0.598632(12) 0.714237(12) 0.01451(5) Uani 1 1 d .
C1 C 0.95267(17) 0.29032(17) 0.67322(17) 0.0165(3) Uani 1 1 d .
C2 C 0.86367(18) 0.27336(17) 0.74348(17) 0.0168(3) Uani 1 1 d .
C7 C 0.8719(2) 0.37234(19) 0.87395(18) 0.0214(4) Uani 1 1 d .
H7A H 0.7973 0.3457 0.9048 0.032 Uiso 1 1 calc R
H7B H 0.8708 0.4566 0.8720 0.032 Uiso 1 1 calc R
H7C H 0.9527 0.3792 0.9301 0.032 Uiso 1 1 calc R
C3 C 0.76843(18) 0.15894(18) 0.69112(18) 0.0188(4) Uani 1 1 d .
H3 H 0.7049 0.1467 0.7362 0.023 Uiso 1 1 calc R
C4 C 0.76346(19) 0.06149(18) 0.57417(18) 0.0205(4) Uani 1 1 d .
C8 C 0.6647(2) -0.06519(19) 0.5249(2) 0.0265(4) Uani 1 1 d .
H8A H 0.6571 -0.1122 0.4344 0.040 Uiso 1 1 calc R
H8B H 0.5801 -0.0485 0.5398 0.040 Uiso 1 1 calc R
H8C H 0.6925 -0.1174 0.5683 0.040 Uiso 1 1 calc R
C5 C 0.8541(2) 0.08162(18) 0.50751(18) 0.0220(4) Uani 1 1 d .
H5 H 0.8507 0.0157 0.4274 0.026 Uiso 1 1 calc R
C6 C 0.95032(19) 0.19610(18) 0.55496(18) 0.0197(4) Uani 1 1 d .
C9 C 1.0454(2) 0.2167(2) 0.4796(2) 0.0277(4) Uani 1 1 d .
H9A H 1.0324 0.1374 0.4029 0.042 Uiso 1 1 calc R
H9B H 1.1343 0.2382 0.5296 0.042 Uiso 1 1 calc R
H9C H 1.0317 0.2881 0.4570 0.042 Uiso 1 1 calc R
N1 N 1.05392(15) 0.40776(14) 0.72693(15) 0.0167(3) Uani 1 1 d .
C10 C 1.03837(17) 0.52588(17) 0.73814(17) 0.0158(3) Uani 1 1 d .
C11 C 1.18128(18) 0.41559(19) 0.78207(19) 0.0215(4) Uani 1 1 d .
H11 H 1.2163 0.3460 0.7867 0.026 Uiso 1 1 calc R
C12 C 1.24507(18) 0.53976(19) 0.82744(18) 0.0208(4) Uani 1 1 d .
H12 H 1.3338 0.5755 0.8707 0.025 Uiso 1 1 calc R
N2 N 1.15678(15) 0.60565(14) 0.79907(14) 0.0167(3) Uani 1 1 d .
C21 C 1.18150(18) 0.74557(17) 0.83627(18) 0.0187(4) Uani 1 1 d .
H21A H 1.1577 0.7628 0.7610 0.022 Uiso 1 1 calc R
H21B H 1.2754 0.7849 0.8740 0.022 Uiso 1 1 calc R
C13 C 1.10319(18) 0.80655(17) 0.93031(17) 0.0168(3) Uani 1 1 d .
C14 C 1.16167(18) 0.91167(18) 1.04327(18) 0.0201(4) Uani 1 1 d .
H14 H 1.2521 0.9495 1.0625 0.024 Uiso 1 1 calc R
C15 C 1.0864(2) 0.96111(19) 1.12813(18) 0.0225(4) Uani 1 1 d .
H15 H 1.1244 1.0340 1.2059 0.027 Uiso 1 1 calc R
C16 C 0.95598(19) 0.90338(19) 1.09840(18) 0.0222(4) Uani 1 1 d .
H16 H 0.9031 0.9340 1.1561 0.027 Uiso 1 1 calc R
C17 C 0.90339(18) 0.79966(18) 0.98251(18) 0.0195(4) Uani 1 1 d .
H17 H 0.8132 0.7605 0.9616 0.023 Uiso 1 1 calc R
N3 N 0.97464(15) 0.75239(14) 0.89882(14) 0.0166(3) Uani 1 1 d .
C18 C 0.81548(19) 0.45713(19) 0.53695(18) 0.0215(4) Uani 1 1 d .
H18A H 0.8877 0.4323 0.4983 0.032 Uiso 1 1 calc R
H18B H 0.7613 0.4894 0.4867 0.032 Uiso 1 1 calc R
H18C H 0.7628 0.3815 0.5406 0.032 Uiso 1 1 calc R
N4 N 0.72753(16) 0.67714(15) 0.70048(15) 0.0190(3) Uani 1 1 d .
C19 C 0.63404(18) 0.71302(18) 0.70438(17) 0.0189(4) Uani 1 1 d .
C20 C 0.51410(19) 0.7578(2) 0.7109(2) 0.0250(4) Uani 1 1 d .
H20A H 0.4395 0.6837 0.6653 0.037 Uiso 1 1 calc R
H20B H 0.5126 0.8196 0.6727 0.037 Uiso 1 1 calc R
H20C H 0.5095 0.8001 0.7991 0.037 Uiso 1 1 calc R
P P 0.57533(5) 0.88334(5) 0.13532(5) 0.01789(10) Uani 1 1 d .
F1 F 0.62007(14) 0.84056(15) 0.00593(12) 0.0387(3) Uani 1 1 d .
F2 F 0.53031(14) 0.92631(15) 0.26500(12) 0.0388(3) Uani 1 1 d .
F3 F 0.46277(15) 0.75445(14) 0.07865(15) 0.0497(4) Uani 1 1 d .
F5 F 0.68611(14) 1.01236(13) 0.19248(15) 0.0452(4) Uani 1 1 d .
F4 F 0.67321(15) 0.81224(16) 0.18313(15) 0.0460(4) Uani 1 1 d .
F6 F 0.47624(14) 0.95403(16) 0.08836(14) 0.0429(4) Uani 1 1 d .
C22 C 0.5693(2) 0.3945(2) 0.73161(19) 0.0261(4) Uani 1 1 d .
H22A H 0.5385 0.3117 0.7374 0.031 Uiso 1 1 calc R
H22B H 0.6553 0.3945 0.7100 0.031 Uiso 1 1 calc R
Cl1 Cl 0.58618(5) 0.52425(5) 0.87832(5) 0.02581(11) Uani 1 1 d .
Cl2 Cl 0.45830(5) 0.40540(5) 0.61126(5) 0.02628(11) Uani 1 1 d .

loop_
_atom_site_aniso_label
_atom_site_aniso_U_11
_atom_site_aniso_U_22
_atom_site_aniso_U_33
_atom_site_aniso_U_23
_atom_site_aniso_U_13
_atom_site_aniso_U_12
Pd 0.01307(7) 0.01318(7) 0.01629(8) 0.00599(5) 0.00160(5) 0.00250(5)
C1 0.0163(8) 0.0130(8) 0.0199(9) 0.0071(7) 0.0028(7) 0.0034(6)
C2 0.0184(9) 0.0166(8) 0.0158(8) 0.0070(7) 0.0025(7) 0.0062(7)
C7 0.0245(10) 0.0208(9) 0.0180(9) 0.0069(7) 0.0048(7) 0.0059(7)
C3 0.0179(9) 0.0195(9) 0.0208(9) 0.0103(7) 0.0044(7) 0.0046(7)
C4 0.0224(9) 0.0156(8) 0.0216(9) 0.0085(7) -0.0007(7) 0.0028(7)
C8 0.0280(11) 0.0182(9) 0.0273(10) 0.0082(8) -0.0009(8) -0.0012(8)
C5 0.0294(10) 0.0158(8) 0.0182(9) 0.0045(7) 0.0052(8) 0.0054(7)
C6 0.0248(10) 0.0153(8) 0.0208(9) 0.0079(7) 0.0076(7) 0.0066(7)
C9 0.0357(12) 0.0214(10) 0.0276(11) 0.0080(8) 0.0168(9) 0.0078(8)
N1 0.0149(7) 0.0149(7) 0.0203(8) 0.0073(6) 0.0040(6) 0.0042(6)
C10 0.0154(8) 0.0155(8) 0.0163(8) 0.0062(7) 0.0044(6) 0.0031(6)
C11 0.0177(9) 0.0215(9) 0.0265(10) 0.0092(8) 0.0057(7) 0.0096(7)
C12 0.0148(8) 0.0232(9) 0.0230(9) 0.0077(8) 0.0038(7) 0.0064(7)
N2 0.0146(7) 0.0142(7) 0.0204(8) 0.0060(6) 0.0051(6) 0.0030(6)
C21 0.0162(8) 0.0151(8) 0.0228(9) 0.0062(7) 0.0052(7) 0.0016(7)
C13 0.0169(8) 0.0145(8) 0.0205(9) 0.0091(7) 0.0032(7) 0.0038(7)
C14 0.0177(9) 0.0175(9) 0.0235(9) 0.0090(7) 0.0014(7) 0.0022(7)
C15 0.0253(10) 0.0188(9) 0.0189(9) 0.0050(7) -0.0001(7) 0.0054(7)
C16 0.0243(10) 0.0220(9) 0.0207(9) 0.0077(8) 0.0057(8) 0.0095(8)
C17 0.0177(9) 0.0197(9) 0.0218(9) 0.0089(7) 0.0040(7) 0.0058(7)
N3 0.0153(7) 0.0140(7) 0.0203(8) 0.0076(6) 0.0022(6) 0.0040(6)
C18 0.0201(9) 0.0215(9) 0.0184(9) 0.0056(7) 0.0008(7) 0.0030(7)
N4 0.0187(8) 0.0172(7) 0.0195(8) 0.0076(6) 0.0010(6) 0.0030(6)
C19 0.0197(9) 0.0169(8) 0.0167(9) 0.0059(7) 0.0002(7) 0.0012(7)
C20 0.0211(10) 0.0285(10) 0.0258(10) 0.0098(8) 0.0063(8) 0.0106(8)
P 0.0173(2) 0.0168(2) 0.0201(2) 0.00799(18) 0.00511(18) 0.00386(18)
F1 0.0440(8) 0.0518(9) 0.0264(7) 0.0147(6) 0.0184(6) 0.0228(7)
F2 0.0363(8) 0.0552(9) 0.0244(7) 0.0145(6) 0.0136(6) 0.0085(7)
F3 0.0437(9) 0.0315(8) 0.0521(9) 0.0055(7) 0.0053(7) -0.0146(6)
F5 0.0385(8) 0.0277(7) 0.0552(9) 0.0076(7) 0.0148(7) -0.0101(6)
F4 0.0474(9) 0.0561(9) 0.0574(10) 0.0391(8) 0.0147(7) 0.0325(8)
F6 0.0428(8) 0.0597(10) 0.0484(9) 0.0343(8) 0.0192(7) 0.0344(7)
C22 0.0332(11) 0.0235(10) 0.0220(10) 0.0081(8) 0.0062(8) 0.0114(8)
Cl1 0.0259(2) 0.0269(2) 0.0219(2) 0.00696(19) 0.00518(18) 0.00746(19)
Cl2 0.0260(2) 0.0231(2) 0.0240(2) 0.00675(19) 0.00101(19) 0.00288(19)

loop_
_atom_type_symbol
_atom_type_description
_atom_type_scat_dispersion_real
_atom_type_scat_dispersion_imag
_atom_type_scat_source
C C 0.0033 0.0016 'International Tables Vol C Tables 4.2.6.8 and 6.1.1.4'
H H 0.0000 0.0000 'International Tables Vol C Tables 4.2.6.8 and 6.1.1.4'
N N 0.0061 0.0033 'International Tables Vol C Tables 4.2.6.8 and 6.1.1.4'
F F 0.0171 0.0103 'International Tables Vol C Tables 4.2.6.8 and 6.1.1.4'
P P 0.1023 0.0942 'International Tables Vol C Tables 4.2.6.8 and 6.1.1.4'
Cl Cl 0.1484 0.1585 'International Tables Vol C Tables 4.2.6.8 and 6.1.1.4'
Pd Pd -0.9988 1.0072 'International Tables Vol C Tables 4.2.6.8 and 6.1.1.4'

loop_
_geom_angle_atom_site_label_1
_geom_angle_atom_site_label_2
_geom_angle_atom_site_label_3
_geom_angle
C10 Pd C18 91.80(8)
C10 Pd N4 176.38(7)
C18 Pd N4 90.88(7)
C10 Pd N3 86.39(7)
C18 Pd N3 176.40(7)
N4 Pd N3 91.06(6)
C2 C1 C6 122.48(17)
C2 C1 N1 118.64(16)
C6 C1 N1 118.83(16)
C3 C2 C1 117.78(17)
C3 C2 C7 120.18(17)
C1 C2 C7 122.00(17)
C2 C7 H7A 109.5
C2 C7 H7B 109.5
H7A C7 H7B 109.5
C2 C7 H7C 109.5
H7A C7 H7C 109.5
H7B C7 H7C 109.5
C2 C3 C4 121.68(18)
C2 C3 H3 119.2
C4 C3 H3 119.2
C5 C4 C3 118.80(17)
C5 C4 C8 121.10(18)
C3 C4 C8 120.04(18)
C4 C8 H8A 109.5
C4 C8 H8B 109.5
H8A C8 H8B 109.5
C4 C8 H8C 109.5
H8A C8 H8C 109.5
H8B C8 H8C 109.5
C4 C5 C6 121.72(18)
C4 C5 H5 119.1
C6 C5 H5 119.1
C5 C6 C1 117.50(17)
C5 C6 C9 120.66(17)
C1 C6 C9 121.83(17)
C6 C9 H9A 109.5
C6 C9 H9B 109.5
H9A C9 H9B 109.5
C6 C9 H9C 109.5
H9A C9 H9C 109.5
H9B C9 H9C 109.5
C10 N1 C11 110.42(15)
C10 N1 C1 125.77(15)
C11 N1 C1 123.70(15)
N2 C10 N1 104.57(15)
N2 C10 Pd 119.86(13)
N1 C10 Pd 134.44(13)
C12 C11 N1 106.98(16)
C12 C11 H11 126.5
N1 C11 H11 126.5
C11 C12 N2 106.53(17)
C11 C12 H12 126.7
N2 C12 H12 126.7
C10 N2 C12 111.49(15)
C10 N2 C21 122.54(15)
C12 N2 C21 125.83(16)
N2 C21 C13 110.55(15)
N2 C21 H21A 109.5
C13 C21 H21A 109.5
N2 C21 H21B 109.5
C13 C21 H21B 109.5
H21A C21 H21B 108.1
N3 C13 C14 122.04(17)
N3 C13 C21 116.71(16)
C14 C13 C21 121.25(16)
C13 C14 C15 119.00(18)
C13 C14 H14 120.5
C15 C14 H14 120.5
C16 C15 C14 119.23(18)
C16 C15 H15 120.4
C14 C15 H15 120.4
C15 C16 C17 118.64(18)
C15 C16 H16 120.7
C17 C16 H16 120.7
N3 C17 C16 122.67(18)
N3 C17 H17 118.7
C16 C17 H17 118.7
C17 N3 C13 118.35(16)
C17 N3 Pd 121.73(12)
C13 N3 Pd 119.87(12)
Pd C18 H18A 109.5
Pd C18 H18B 109.5
H18A C18 H18B 109.5
Pd C18 H18C 109.5
H18A C18 H18C 109.5
H18B C18 H18C 109.5
C19 N4 Pd 170.08(16)
N4 C19 C20 179.0(2)
C19 C20 H20A 109.5
C19 C20 H20B 109.5
H20A C20 H20B 109.5
C19 C20 H20C 109.5
H20A C20 H20C 109.5
H20B C20 H20C 109.5
F5 P F4 89.98(9)
F5 P F6 90.40(9)
F4 P F6 179.33(9)
F5 P F1 89.81(8)
F4 P F1 90.02(8)
F6 P F1 90.54(8)
F5 P F3 179.33(9)
F4 P F3 90.44(9)
F6 P F3 89.18(9)
F1 P F3 90.72(9)
F5 P F2 90.21(8)
F4 P F2 90.06(8)
F6 P F2 89.39(8)
F1 P F2 179.92(9)
F3 P F2 89.27(8)
Cl1 C22 Cl2 111.63(11)
Cl1 C22 H22A 109.3
Cl2 C22 H22A 109.3
Cl1 C22 H22B 109.3
Cl2 C22 H22B 109.3
H22A C22 H22B 108.0

loop_
_geom_bond_atom_site_label_1
_geom_bond_atom_site_label_2
_geom_bond_distance
Pd C10 1.9605(18)
Pd C18 2.0350(19)
Pd N4 2.0650(16)
Pd N3 2.1616(15)
C1 C2 1.393(3)
C1 C6 1.395(3)
C1 N1 1.442(2)
C2 C3 1.386(3)
C2 C7 1.504(2)
C7 H7A 0.9800
C7 H7B 0.9800
C7 H7C 0.9800
C3 C4 1.392(3)
C3 H3 0.9500
C4 C5 1.385(3)
C4 C8 1.504(3)
C8 H8A 0.9800
C8 H8B 0.9800
C8 H8C 0.9800
C5 C6 1.395(3)
C5 H5 0.9500
C6 C9 1.499(3)
C9 H9A 0.9800
C9 H9B 0.9800
C9 H9C 0.9800
N1 C10 1.352(2)
N1 C11 1.392(2)
C10 N2 1.350(2)
C11 C12 1.338(3)
C11 H11 0.9500
C12 N2 1.378(2)
C12 H12 0.9500
N2 C21 1.463(2)
C21 C13 1.514(3)
C21 H21A 0.9900
C21 H21B 0.9900
C13 N3 1.348(2)
C13 C14 1.382(3)
C14 C15 1.387(3)
C14 H14 0.9500
C15 C16 1.377(3)
C15 H15 0.9500
C16 C17 1.386(3)
C16 H16 0.9500
C17 N3 1.340(2)
C17 H17 0.9500
C18 H18A 0.9800
C18 H18B 0.9800
C18 H18C 0.9800
N4 C19 1.139(2)
C19 C20 1.455(3)
C20 H20A 0.9800
C20 H20B 0.9800
C20 H20C 0.9800
P F5 1.5829(14)
P F4 1.5888(14)
P F6 1.5897(14)
P F1 1.5904(13)
P F3 1.5926(14)
P F2 1.5950(13)
C22 Cl1 1.761(2)
C22 Cl2 1.769(2)
C22 H22A 0.9900
C22 H22B 0.9900

loop_
_geom_torsion_atom_site_label_1
_geom_torsion_atom_site_label_2
_geom_torsion_atom_site_label_3
_geom_torsion_atom_site_label_4
_geom_torsion
C6 C1 C2 C3 -1.3(3)
N1 C1 C2 C3 -178.94(16)
C6 C1 C2 C7 176.41(17)
N1 C1 C2 C7 -1.2(3)
C1 C2 C3 C4 2.2(3)
C7 C2 C3 C4 -175.57(17)
C2 C3 C4 C5 -1.8(3)
C2 C3 C4 C8 175.47(18)
C3 C4 C5 C6 0.5(3)
C8 C4 C5 C6 -176.74(18)
C4 C5 C6 C1 0.3(3)
C4 C5 C6 C9 -178.57(19)
C2 C1 C6 C5 0.1(3)
N1 C1 C6 C5 177.72(16)
C2 C1 C6 C9 178.95(18)
N1 C1 C6 C9 -3.4(3)
C2 C1 N1 C10 -75.4(2)
C6 C1 N1 C10 106.9(2)
C2 C1 N1 C11 100.4(2)
C6 C1 N1 C11 -77.3(2)
C11 N1 C10 N2 0.6(2)
C1 N1 C10 N2 176.87(16)
C11 N1 C10 Pd -166.65(15)
C1 N1 C10 Pd 9.6(3)
C18 Pd C10 N2 140.38(15)
N3 Pd C10 N2 -36.50(14)
C18 Pd C10 N1 -53.86(19)
N3 Pd C10 N1 129.25(19)
C10 N1 C11 C12 -0.2(2)
C1 N1 C11 C12 -176.53(17)
N1 C11 C12 N2 -0.3(2)
N1 C10 N2 C12 -0.8(2)
Pd C10 N2 C12 168.71(13)
N1 C10 N2 C21 -176.87(15)
Pd C10 N2 C21 -7.3(2)
C11 C12 N2 C10 0.7(2)
C11 C12 N2 C21 176.62(17)
C10 N2 C21 C13 63.2(2)
C12 N2 C21 C13 -112.23(19)
N2 C21 C13 N3 -51.3(2)
N2 C21 C13 C14 128.06(18)
N3 C13 C14 C15 1.5(3)
C21 C13 C14 C15 -177.74(17)
C13 C14 C15 C16 0.8(3)
C14 C15 C16 C17 -1.9(3)
C15 C16 C17 N3 0.8(3)
C16 C17 N3 C13 1.5(3)
C16 C17 N3 Pd -175.98(14)
C14 C13 N3 C17 -2.6(3)
C21 C13 N3 C17 176.67(16)
C14 C13 N3 Pd 174.87(13)
C21 C13 N3 Pd -5.8(2)
C10 Pd N3 C17 -138.50(15)
N4 Pd N3 C17 38.92(14)
C10 Pd N3 C13 44.07(14)
N4 Pd N3 C13 -138.51(14)
